data_7231408
loop_
_publ_author_name
'Collings, Ines E.'
'Manna, Rudra Sekhar'
'Tsirlin, Alexander A.'
'Bykov, Maxim'
'Bykova, Elena'
'Hanfland, Michael'
'Gegenwart, Philipp'
'van Smaalen, Sander'
'Dubrovinsky, Leonid'
'Dubrovinskaia, Natalia'

_publ_section_title
;
 Pressure dependence of spin canting in ammonium metal formate
 antiferromagnets.
;
_journal_issue 37
_journal_name_full 'Physical chemistry chemical physics : PCCP'
_journal_page_first 24465
_journal_page_last 24476
_journal_paper_doi 10.1039/c8cp03761b
_journal_volume 20
_journal_year 2018
_chemical_formula_moiety 'C3 H3 Mn O6, N H4'
_chemical_formula_sum 'C3 H7 Mn N O6'
_chemical_formula_weight 208
_space_group_IT_number 4
_space_group_name_Hall 'P 2yb'
_space_group_name_H-M_alt 'P 1 21 1'
_symmetry_cell_setting monoclinic
_symmetry_Int_Tables_number 4
_symmetry_space_group_name_Hall 'P 2yb'
_symmetry_space_group_name_H-M 'P 1 21 1'
_audit_creation_method 'Jana2006 Version : 25/10/2015'
_audit_update_record
;
2018-08-09 deposited with the CCDC.
2018-08-22 downloaded from the CCDC.
;
_cell_angle_alpha 90
_cell_angle_beta 115.64(8)
_cell_angle_gamma 90
_cell_formula_units_Z 2
_cell_length_a 6.443(3)
_cell_length_b 8.496(2)
_cell_length_c 7.372(5)
_cell_measurement_reflns_used 162
_cell_measurement_temperature 293
_cell_measurement_theta_max 13.79
_cell_measurement_theta_min 1.77
_cell_volume 363.8(4)
_computing_cell_refinement 'CrysAlisPro 1.171.38.46 (Rigaku OD, 2015)'
_computing_data_collection 'CrysAlisPro 1.171.38.46 (Rigaku OD, 2015)'
_computing_data_reduction 'CrysAlisPro 1.171.38.46 (Rigaku OD, 2015)'
_diffrn_ambient_pressure '1.09 GPa'
_diffrn_ambient_temperature 293
_diffrn_detector 'CCD plate'
_diffrn_measured_fraction_theta_full 0.96
_diffrn_measured_fraction_theta_max 0.92
_diffrn_measurement_device 'ID15B beamline, ESRF'
_diffrn_measurement_device_type 'esperanto-CrysAlisPro-abstract goniometer imported esperanto images'
_diffrn_measurement_method '\w scans'
_diffrn_measurement_specimen_support 'diamond-anvil cell'
_diffrn_radiation_monochromator synchrotron
_diffrn_radiation_probe x-ray
_diffrn_radiation_source synchrotron
_diffrn_radiation_type synchrotron
_diffrn_radiation_wavelength 0.41111
_diffrn_reflns_av_R_equivalents 0.0282
_diffrn_reflns_av_unetI/netI 0.0497
_diffrn_reflns_limit_h_max 8
_diffrn_reflns_limit_h_min -8
_diffrn_reflns_limit_k_max 9
_diffrn_reflns_limit_k_min -9
_diffrn_reflns_limit_l_max 9
_diffrn_reflns_limit_l_min -9
_diffrn_reflns_number 3707
_diffrn_reflns_theta_full 7.17
_diffrn_reflns_theta_max 14.91
_diffrn_reflns_theta_min 1.77
_diffrn_source synchrotron
_exptl_absorpt_coefficient_mu 0.385
_exptl_absorpt_correction_T_max 1
_exptl_absorpt_correction_T_min 0.856
_exptl_absorpt_correction_type multi-scan
_exptl_absorpt_process_details
;
CrysAlisPro 1.171.38.46 (Rigaku Oxford Diffraction, 2015)
Empirical absorption correction using spherical harmonics,
 implemented in SCALE3 ABSPACK scaling algorithm.
;
_exptl_crystal_colour colourless
_exptl_crystal_density_diffrn 1.899
_exptl_crystal_description block
_exptl_crystal_F_000 202
_exptl_crystal_size_max 0.130
_exptl_crystal_size_mid 0.110
_exptl_crystal_size_min 0.050
_refine_ls_abs_structure_details '  937 of Friedel pairs used in the refinement'
_refine_ls_extinction_method none
_refine_ls_goodness_of_fit_gt 3.65
_refine_ls_goodness_of_fit_ref 3.20
_refine_ls_hydrogen_treatment constr
_refine_ls_number_constraints 13
_refine_ls_number_parameters 104
_refine_ls_number_reflns 3707
_refine_ls_number_restraints 0
_refine_ls_R_factor_all 0.1206
_refine_ls_R_factor_gt 0.0964
_refine_ls_shift/su_max 0.0145
_refine_ls_shift/su_mean 0.0028
_refine_ls_structure_factor_coef F
_refine_ls_weighting_details w=1/(\s^2^(F)+0.0001F^2^)
_refine_ls_weighting_scheme sigma
_refine_ls_wR_factor_gt 0.1167
_refine_ls_wR_factor_ref 0.1235
_reflns_number_gt 2557
_reflns_number_total 3707
_reflns_threshold_expression I>3\s(I)
_cod_data_source_file c8cp03761b2.cif
_cod_data_source_block AMnF_c1_p08
_cod_depositor_comments
;
The following automatic conversions were performed:

'_diffrn_radiation_probe' value 'X-ray' changed to 'x-ray' according
to
/home/data/users/saulius/crontab/automatic-downloads/rss-feeds/RSC/lib/dictionaries/cif_core.dic
dictionary named 'cif_core.dic' version 2.4.2 from 2011-04-26.

Automatic conversion script
Id: cif_fix_values 4973 2017-02-22 13:04:09Z antanas 

 Adding full bibliography for 7231402--7231432.cif.
;
_cod_original_formula_sum 'C3 H7 Mn1 N1 O6'
_cod_database_code 7231408

loop_
_space_group_symop_id
_space_group_symop_operation_xyz
1 x,y,z
2 -x,y+1/2,-z

loop_
_atom_site_label
_atom_site_type_symbol
_atom_site_fract_x
_atom_site_fract_y
_atom_site_fract_z
_atom_site_adp_type
_atom_site_U_iso_or_equiv
_atom_site_site_symmetry_multiplicity
_atom_site_occupancy
_atom_site_calc_flag
Mn1 Mn 0.6626(3) 0.25 0.32476(18) Uani 0.0569(6) 2 1 d
O1 O 0.8754(14) 0.0991(11) 0.5689(10) Uani 0.074(4) 2 1 d
O2 O 0.3593(14) 0.1199(10) 0.2923(11) Uani 0.068(4) 2 1 d
O3 O 0.7010(14) 0.0988(12) 0.1026(10) Uani 0.071(4) 2 1 d
O4 O 0.9315(13) 0.3788(10) 0.2912(12) Uani 0.069(4) 2 1 d
O5 O 0.6867(15) 0.4002(11) 0.5693(11) Uani 0.073(4) 2 1 d
O6 O 0.4038(13) 0.4019(11) 0.1049(10) Uani 0.070(4) 2 1 d
C1 C 0.928(2) -0.0383(17) 0.568(2) Uani 0.083(7) 2 1 d
C2 C 0.3583(19) 0.0443(15) 0.4287(16) Uani 0.072(6) 2 1 d
C3 C 0.560(2) 0.0045(18) -0.001(2) Uani 0.079(7) 2 1 d
N1 N -0.0257(14) 0.2495(17) -0.0546(10) Uani 0.063(4) 2 1 d
H1c1 H 0.851156 -0.091101 0.440856 Uiso 0.0994 2 1 d
H1c2 H 0.396488 0.100417 0.552066 Uiso 0.0867 2 1 d
H1c3 H 0.410023 0.008525 -0.003516 Uiso 0.0946 2 1 d

loop_
_atom_site_aniso_label
_atom_site_aniso_type_symbol
_atom_site_aniso_U_11
_atom_site_aniso_U_22
_atom_site_aniso_U_33
_atom_site_aniso_U_12
_atom_site_aniso_U_13
_atom_site_aniso_U_23
Mn1 Mn 0.0797(10) 0.0250(7) 0.0583(8) 0.0008(9) 0.0226(7) 0.0007(9)
O1 O 0.093(7) 0.041(6) 0.071(5) 0.016(4) 0.019(4) -0.012(3)
O2 O 0.094(6) 0.040(5) 0.078(5) 0.004(4) 0.043(4) 0.023(4)
O3 O 0.097(7) 0.048(6) 0.068(5) -0.019(4) 0.037(5) -0.015(4)
O4 O 0.078(6) 0.036(5) 0.086(5) -0.018(4) 0.031(5) -0.024(4)
O5 O 0.097(7) 0.039(6) 0.072(5) 0.000(4) 0.027(5) -0.011(4)
O6 O 0.066(5) 0.058(6) 0.064(5) 0.003(4) 0.009(4) 0.022(4)
C1 C 0.077(9) 0.046(9) 0.110(11) 0.015(6) 0.026(8) 0.002(7)
C2 C 0.091(10) 0.055(9) 0.053(6) -0.012(6) 0.014(6) -0.003(5)
C3 C 0.098(12) 0.050(9) 0.081(7) -0.020(7) 0.032(8) -0.037(6)
N1 N 0.066(5) 0.055(5) 0.072(4) -0.009(7) 0.032(4) 0.004(8)

loop_
_atom_type_symbol
_atom_type_scat_dispersion_real
_atom_type_scat_dispersion_imag
_atom_type_scat_source
C -0.0001 0.0005 'International Tables Vol C tables 4.2.6.8 and 6.1.1.1'
H 0.0000 0.0000 'International Tables Vol C tables 4.2.6.8 and 6.1.1.1'
Mn 0.1790 0.2615 'International Tables Vol C tables 4.2.6.8 and 6.1.1.1'
N 0.0006 0.0010 'International Tables Vol C tables 4.2.6.8 and 6.1.1.1'
O 0.0018 0.0018 'International Tables Vol C tables 4.2.6.8 and 6.1.1.1'

loop_
_geom_angle_atom_site_label_1
_geom_angle_atom_site_label_2
_geom_angle_atom_site_label_3
_geom_angle_site_symmetry_1
_geom_angle_site_symmetry_3
_geom_angle
O1 Mn1 O2 . . 90.4(3)
O1 Mn1 O3 . . 92.2(3)
O1 Mn1 O4 . . 98.4(3)
O1 Mn1 O5 . . 82.2(3)
O1 Mn1 O6 . . 169.2(4)
O2 Mn1 O3 . . 90.4(3)
O2 Mn1 O4 . . 168.3(3)
O2 Mn1 O5 . . 97.4(4)
O2 Mn1 O6 . . 81.8(3)
O3 Mn1 O4 . . 81.6(4)
O3 Mn1 O5 . . 170.4(3)
O3 Mn1 O6 . . 95.1(3)
O4 Mn1 O5 . . 91.4(4)
O4 Mn1 O6 . . 90.5(3)
O5 Mn1 O6 . . 91.5(3)
Mn1 O1 C1 . . 130.2(8)
Mn1 O2 C2 . . 121.0(7)
Mn1 O3 C3 . . 124.7(11)
Mn1 O4 C1 . 2_756 121.2(10)
Mn1 O5 C2 . 2_656 130.6(7)
Mn1 O6 C3 . 2_655 125.9(9)
O1 C1 O4 . 2_746 129.5(12)
O1 C1 H1c1 . . 115.27
O4 C1 H1c1 2_746 . 115.27
O2 C2 O5 . 2_646 128.1(11)
O2 C2 H1c2 . . 115.93
O5 C2 H1c2 2_646 . 115.93
O3 C3 O6 . 2_645 124.5(16)
O3 C3 H1c3 . . 117.77
O6 C3 H1c3 2_645 . 117.77

loop_
_geom_bond_atom_site_label_1
_geom_bond_atom_site_label_2
_geom_bond_site_symmetry_2
_geom_bond_distance
Mn1 O1 . 2.151(8)
Mn1 O2 . 2.166(9)
Mn1 O3 . 2.178(10)
Mn1 O4 . 2.152(10)
Mn1 O5 . 2.159(9)
Mn1 O6 . 2.175(8)
O1 C1 . 1.216(17)
O2 C2 . 1.195(15)
O3 C3 . 1.203(16)
O4 C1 2_756 1.257(14)
O5 C2 2_656 1.259(16)
O6 C3 2_655 1.25(2)
C1 H1c1 . 0.96
C2 H1c2 . 0.96
C3 H1c3 . 0.96

loop_
_twin_individual_id
_twin_individual_mass_fraction_refined
_twin_individual_twin_matrix_11
_twin_individual_twin_matrix_12
_twin_individual_twin_matrix_13
_twin_individual_twin_matrix_21
_twin_individual_twin_matrix_22
_twin_individual_twin_matrix_23
_twin_individual_twin_matrix_31
_twin_individual_twin_matrix_32
_twin_individual_twin_matrix_33
1 0.164(4) 1 0 0 0 1 0 0 0 1
2 0.1495(18) 1 0 0 0 -1 0 0.7564 0 -1
3 0.1361(18) -0.0843 0 -1.0991 0 1 0 0.8396 0 -0.9157
4 0.1408(19) -0.9157 0 1.0991 0 -1 0 0.147 0 0.9157
5 0.2158(19) -0.9157 0 1.0991 0 1 0 -0.8396 0 -0.0843
6 0.1935(18) -0.0843 0 -1.0991 0 -1 0 -0.9034 0 0.0843
